data_4513449
loop_
_publ_author_name
'Llinas, Antonio'
'Barbas, Rafael'
'Font-Bardia, Merc\`e'
'Quayle, Michael J.'
'Velaga, Sitaram'
'Prohens, Rafel'

_publ_section_title
;
 Two New Polymorphic Cocrystals of Zafirlukast: Preparation, Crystal
 Structure, and Stability Relations
;
_journal_issue 8
_journal_name_full 'Crystal Growth &amp; Design'
_journal_page_first 4162
_journal_paper_doi 10.1021/acs.cgd.5b00744
_journal_volume 15
_journal_year 2015
_chemical_formula_moiety 'C31 H33 N3 O6 S, 0.5(C4 H10 N2)'
_chemical_formula_sum 'C33 H38 N4 O6 S'
_chemical_formula_weight 618.73
_chemical_name_systematic
;
 ?
;
_space_group_crystal_system triclinic
_space_group_IT_number 2
_space_group_name_Hall '-P 1'
_space_group_name_H-M_alt 'P -1'
_symmetry_space_group_name_Hall '-P 1'
_symmetry_space_group_name_H-M 'P -1'
_atom_sites_solution_hydrogens geom
_audit_creation_method SHELXL-97
_cell_angle_alpha 78.765(8)
_cell_angle_beta 86.517(8)
_cell_angle_gamma 75.060(9)
_cell_formula_units_Z 2
_cell_length_a 7.6482(14)
_cell_length_b 13.398(3)
_cell_length_c 16.798(3)
_cell_measurement_reflns_used 4771
_cell_measurement_temperature 304(2)
_cell_measurement_theta_max 25.03
_cell_measurement_theta_min 2.47
_cell_volume 1631.1(6)
_computing_cell_refinement 'Bruker SAINT'
_computing_data_collection 'Bruker APEX2'
_computing_data_reduction 'Bruker SAINT'
_computing_molecular_graphics 'Bruker SHELXTL'
_computing_publication_material 'Bruker SHELXTL'
_computing_structure_refinement 'SHELXL-97 (Sheldrick 2008)'
_computing_structure_solution 'SHELXS-97 (Sheldrick 2008)'
_diffrn_ambient_temperature 304(2)
_diffrn_measured_fraction_theta_full 0.998
_diffrn_measured_fraction_theta_max 0.991
_diffrn_measurement_device_type 'D8 Venture'
_diffrn_measurement_method '\f and \w scans'
_diffrn_radiation_type MoK\a
_diffrn_radiation_wavelength 0.71073
_diffrn_reflns_av_R_equivalents 0.1291
_diffrn_reflns_av_unetI/netI 0.0972
_diffrn_reflns_laue_measured_fraction_full 0.998
_diffrn_reflns_laue_measured_fraction_max 0.991
_diffrn_reflns_limit_h_max 9
_diffrn_reflns_limit_h_min -9
_diffrn_reflns_limit_k_max 17
_diffrn_reflns_limit_k_min -17
_diffrn_reflns_limit_l_max 21
_diffrn_reflns_limit_l_min -21
_diffrn_reflns_number 38980
_diffrn_reflns_point_group_measured_fraction_full 0.998
_diffrn_reflns_point_group_measured_fraction_max 0.991
_diffrn_reflns_theta_full 25.000
_diffrn_reflns_theta_max 27.628
_diffrn_reflns_theta_min 2.197
_diffrn_source microfocus
_exptl_absorpt_coefficient_mu 0.148
_exptl_absorpt_correction_T_max 0.7456
_exptl_absorpt_correction_T_min 0.6345
_exptl_absorpt_correction_type multi-scan
_exptl_absorpt_process_details Sadabs
_exptl_crystal_colour colourless
_exptl_crystal_density_diffrn 1.260
_exptl_crystal_description prism
_exptl_crystal_F_000 656
_exptl_crystal_size_max 0.600
_exptl_crystal_size_mid 0.205
_exptl_crystal_size_min 0.142
_refine_diff_density_max 0.440
_refine_diff_density_min -0.487
_refine_diff_density_rms 0.056
_refine_ls_extinction_method none
_refine_ls_goodness_of_fit_ref 1.028
_refine_ls_hydrogen_treatment constr
_refine_ls_matrix_type full
_refine_ls_number_parameters 397
_refine_ls_number_reflns 7512
_refine_ls_number_restraints 24
_refine_ls_restrained_S_all 1.036
_refine_ls_R_factor_all 0.1904
_refine_ls_R_factor_gt 0.0809
_refine_ls_shift/su_max 0.000
_refine_ls_shift/su_mean 0.000
_refine_ls_structure_factor_coef Fsqd
_refine_ls_weighting_details
;
 w=1/[\s^2^(Fo^2^)+(0.0998P)^2^+0.9534P]
 where P=(Fo^2^+2Fc^2^)/3
;
_refine_ls_weighting_scheme calc
_refine_ls_wR_factor_gt 0.1904
_refine_ls_wR_factor_ref 0.2423
_reflns_Friedel_coverage 0.000
_reflns_number_gt 3449
_reflns_number_total 7512
_reflns_threshold_expression 'I > 2\s(I)'
_cod_data_source_file cg5b00744_si_006.cif
_cod_data_source_block mo_023SB145_0m_a
_cod_depositor_comments 'Adding full bibliography for 4513446--4513449.cif.'
_cod_original_cell_volume 1631.1(5)
_cod_database_code 4513449
_shelx_space_group_comment
;
The symmetry employed for this shelxl refinement is uniquely defined
by the following loop, which should always be used as a source of
symmetry information in preference to the above space-group names.
They are only intended as comments.
;

loop_
_space_group_symop_operation_xyz
'x, y, z'
'-x, -y, -z'

loop_
_atom_site_label
_atom_site_type_symbol
_atom_site_fract_x
_atom_site_fract_y
_atom_site_fract_z
_atom_site_U_iso_or_equiv
_atom_site_adp_type
_atom_site_occupancy
_atom_site_site_symmetry_order
_atom_site_calc_flag
_atom_site_refinement_flags_posn
_atom_site_refinement_flags_adp
_atom_site_refinement_flags_occupancy
_atom_site_disorder_assembly
_atom_site_disorder_group
S1 S 0.34524(16) 0.25217(9) -0.06478(5) 0.0517(3) Uani 1 1 d . . . . .
O1 O 0.4648(5) 0.1574(2) -0.08411(16) 0.0680(9) Uani 1 1 d . . . . .
O2 O 0.1693(4) 0.2827(3) -0.10181(15) 0.0711(10) Uani 1 1 d . . . . .
O3 O 0.6107(4) 0.2085(2) 0.06117(15) 0.0597(8) Uani 1 1 d . . . . .
O4 O 0.0193(6) 0.2846(3) 0.3067(2) 0.0929(12) Uani 1 1 d . . . . .
O5 O -0.0039(5) 0.1084(3) 0.82373(16) 0.0796(11) Uani 1 1 d . . . . .
O6 O -0.0466(7) 0.1466(4) 0.69008(18) 0.1285(19) Uani 1 1 d . U . . .
N1 N 0.3093(5) 0.2454(3) 0.02982(17) 0.0514(9) Uani 1 1 d . . . . .
H1N H 0.2003 0.2568 0.0487 0.062 Uiso 1 1 calc R U . . .
N2 N 0.2763(5) 0.4770(3) 0.4602(2) 0.0591(10) Uani 1 1 d . . . . .
N3 N 0.1068(5) 0.2348(3) 0.74530(17) 0.0573(10) Uani 1 1 d . . . . .
H3 H 0.1402 0.2409 0.7892 0.069 Uiso 1 1 calc R U . . .
N4 N 0.8602(5) 0.0930(3) -0.02267(18) 0.0507(9) Uani 1 1 d . . . . .
H4N H 0.7672 0.1345 -0.0114 0.061 Uiso 1 1 calc R U . . .
C1 C 0.2087(7) 0.4888(4) -0.0414(3) 0.0835(16) Uani 1 1 d . . . . .
H1A H 0.1124 0.4701 -0.0644 0.125 Uiso 1 1 calc R U . . .
H1B H 0.1786 0.5634 -0.0436 0.125 Uiso 1 1 calc R U . . .
H1C H 0.2256 0.4532 0.0140 0.125 Uiso 1 1 calc R U . . .
C2 C 0.3800(6) 0.4570(3) -0.0888(2) 0.0547(11) Uani 1 1 d . . . . .
C3 C 0.4729(8) 0.5316(4) -0.1230(3) 0.0763(15) Uani 1 1 d . . . . .
H3A H 0.4290 0.6002 -0.1145 0.092 Uiso 1 1 calc R U . . .
C4 C 0.6264(8) 0.5075(4) -0.1686(3) 0.0789(15) Uani 1 1 d . . . . .
H4 H 0.6852 0.5595 -0.1906 0.095 Uiso 1 1 calc R U . . .
C5 C 0.6930(7) 0.4085(4) -0.1817(3) 0.0771(15) Uani 1 1 d . . . . .
H5 H 0.7968 0.3924 -0.2134 0.092 Uiso 1 1 calc R U . . .
C6 C 0.6075(6) 0.3316(4) -0.1483(2) 0.0599(12) Uani 1 1 d . . . . .
H6 H 0.6545 0.2631 -0.1566 0.072 Uiso 1 1 calc R U . . .
C7 C 0.4514(5) 0.3559(3) -0.1022(2) 0.0431(9) Uani 1 1 d . . . . .
C8 C 0.4484(6) 0.2220(3) 0.0802(2) 0.0452(10) Uani 1 1 d . . . . .
C9 C 0.3976(6) 0.2178(3) 0.1680(2) 0.0481(10) Uani 1 1 d . . . . .
C10 C 0.2223(6) 0.2531(3) 0.1931(2) 0.0549(11) Uani 1 1 d . . . . .
H10 H 0.1294 0.2774 0.1555 0.066 Uiso 1 1 calc R U . . .
C11 C 0.1848(7) 0.2523(4) 0.2752(2) 0.0615(13) Uani 1 1 d . . . . .
C12 C 0.3215(8) 0.2154(4) 0.3325(2) 0.0675(14) Uani 1 1 d . . . . .
C13 C 0.4920(8) 0.1792(4) 0.3062(3) 0.0805(16) Uani 1 1 d . . . . .
H13 H 0.5844 0.1525 0.3439 0.097 Uiso 1 1 calc R U . . .
C14 C 0.5336(7) 0.1805(4) 0.2251(2) 0.0694(14) Uani 1 1 d . . . . .
H14 H 0.6529 0.1564 0.2087 0.083 Uiso 1 1 calc R U . . .
C15 C 0.2772(9) 0.2133(4) 0.4221(2) 0.0903(19) Uani 1 1 d . . . . .
H15A H 0.1612 0.1964 0.4335 0.108 Uiso 1 1 calc R U . . .
H15B H 0.3677 0.1573 0.4534 0.108 Uiso 1 1 calc R U . . .
C16 C 0.2695(7) 0.3137(4) 0.4503(2) 0.0604(12) Uani 1 1 d . . . . .
C17 C 0.2987(7) 0.4057(4) 0.4102(2) 0.0652(13) Uani 1 1 d . . . . .
H17 H 0.3301 0.4187 0.3555 0.078 Uiso 1 1 calc R U . . .
C18 C 0.2289(6) 0.4304(3) 0.5355(2) 0.0498(10) Uani 1 1 d . . . . .
C19 C 0.2237(6) 0.3276(3) 0.5318(2) 0.0489(10) Uani 1 1 d . . . . .
C20 C 0.1820(6) 0.2611(3) 0.6008(2) 0.0506(10) Uani 1 1 d . . . . .
H20 H 0.1787 0.1928 0.5986 0.061 Uiso 1 1 calc R U . . .
C21 C 0.1460(5) 0.2983(3) 0.6717(2) 0.0487(10) Uani 1 1 d . . . . .
C22 C 0.1522(6) 0.4004(4) 0.6753(2) 0.0607(12) Uani 1 1 d . . . . .
H22 H 0.1278 0.4238 0.7244 0.073 Uiso 1 1 calc R U . . .
C23 C 0.1933(6) 0.4671(4) 0.6082(3) 0.0628(12) Uani 1 1 d . . . . .
H23 H 0.1974 0.5350 0.6113 0.075 Uiso 1 1 calc R U . . .
C24 C 0.0167(7) 0.1593(4) 0.7569(2) 0.0652(13) Uani 1 1 d D . . . .
C25 C -0.2388(15) 0.1057(9) 0.6963(5) 0.0969(17) Uani 0.5 1 d D U P A 1
H25 H -0.3154 0.1107 0.7450 0.116 Uiso 0.5 1 calc R U P A 1
C26 C -0.0938(16) 0.0143(9) 0.6955(6) 0.0969(17) Uani 0.5 1 d D . P A 1
H26A H -0.1304 -0.0478 0.7232 0.116 Uiso 0.5 1 calc R U P A 1
H26B H 0.0101 0.0197 0.7231 0.116 Uiso 0.5 1 calc R U P A 1
C27 C -0.0475(14) 0.0064(10) 0.6117(6) 0.0969(17) Uani 0.5 1 d D . P A 1
H27A H 0.0690 0.0217 0.5977 0.116 Uiso 0.5 1 calc R U P A 1
H27B H -0.0411 -0.0639 0.6030 0.116 Uiso 0.5 1 calc R U P A 1
C28 C -0.1878(15) 0.0822(9) 0.5628(5) 0.0969(17) Uani 0.5 1 d D . P A 1
H28A H -0.1380 0.1360 0.5291 0.116 Uiso 0.5 1 calc R U P A 1
H28B H -0.2390 0.0479 0.5276 0.116 Uiso 0.5 1 calc R U P A 1
C29 C -0.3256(13) 0.1289(9) 0.6161(6) 0.0969(17) Uani 0.5 1 d D . P A 1
H29A H -0.4285 0.0984 0.6191 0.116 Uiso 0.5 1 calc R U P A 1
H29B H -0.3666 0.2042 0.5971 0.116 Uiso 0.5 1 calc R U P A 1
C25' C -0.1005(15) 0.0499(9) 0.6952(8) 0.124(3) Uani 0.5 1 d D U P A 2
H25' H -0.0144 -0.0082 0.7283 0.148 Uiso 0.5 1 calc R U P A 2
C26' C -0.1243(16) 0.0222(13) 0.6149(7) 0.124(3) Uani 0.5 1 d D . P A 2
H26C H -0.0371 0.0438 0.5753 0.148 Uiso 0.5 1 calc R U P A 2
H26D H -0.1094 -0.0529 0.6203 0.148 Uiso 0.5 1 calc R U P A 2
C27' C -0.3077(18) 0.0795(11) 0.5910(6) 0.124(3) Uani 0.5 1 d D . P A 2
H27C H -0.3718 0.0332 0.5746 0.148 Uiso 0.5 1 calc R U P A 2
H27D H -0.3061 0.1369 0.5459 0.148 Uiso 0.5 1 calc R U P A 2
C28' C -0.3959(14) 0.1202(10) 0.6621(8) 0.124(3) Uani 0.5 1 d D . P A 2
H28C H -0.4008 0.1943 0.6568 0.148 Uiso 0.5 1 calc R U P A 2
H28D H -0.5181 0.1112 0.6690 0.148 Uiso 0.5 1 calc R U P A 2
C29' C -0.2844(17) 0.0587(11) 0.7295(6) 0.124(3) Uani 0.5 1 d D . P A 2
H29C H -0.3089 -0.0099 0.7463 0.148 Uiso 0.5 1 calc R U P A 2
H29D H -0.3025 0.0945 0.7755 0.148 Uiso 0.5 1 calc R U P A 2
C30 C 0.2915(7) 0.5842(4) 0.4378(3) 0.0754(15) Uani 1 1 d . . . . .
H30A H 0.3502 0.5937 0.3857 0.113 Uiso 1 1 calc R U . . .
H30B H 0.3615 0.5989 0.4776 0.113 Uiso 1 1 calc R U . . .
H30C H 0.1729 0.6313 0.4352 0.113 Uiso 1 1 calc R U . . .
C31 C -0.1245(8) 0.3294(6) 0.2520(4) 0.118(2) Uani 1 1 d . . . . .
H31A H -0.0996 0.3890 0.2156 0.178 Uiso 1 1 calc R U . . .
H31B H -0.2345 0.3515 0.2816 0.178 Uiso 1 1 calc R U . . .
H31C H -0.1374 0.2782 0.2214 0.178 Uiso 1 1 calc R U . . .
C32 C 0.8235(6) -0.0126(4) -0.0139(3) 0.0593(12) Uani 1 1 d . . . . .
H32A H 0.7302 -0.0095 -0.0516 0.071 Uiso 1 1 calc R U . . .
H32B H 0.7803 -0.0335 0.0407 0.071 Uiso 1 1 calc R U . . .
C33 C 1.0071(6) 0.0919(3) 0.0307(2) 0.0567(12) Uani 1 1 d . . . . .
H33A H 0.9707 0.0746 0.0870 0.068 Uiso 1 1 calc R U . . .
H33B H 1.0303 0.1611 0.0218 0.068 Uiso 1 1 calc R U . . .

loop_
_atom_site_aniso_label
_atom_site_aniso_U_11
_atom_site_aniso_U_22
_atom_site_aniso_U_33
_atom_site_aniso_U_23
_atom_site_aniso_U_13
_atom_site_aniso_U_12
S1 0.0732(8) 0.0690(8) 0.0250(4) -0.0144(4) 0.0070(4) -0.0371(6)
O1 0.115(3) 0.0549(19) 0.0444(15) -0.0221(14) 0.0167(16) -0.0338(19)
O2 0.081(2) 0.116(3) 0.0343(14) -0.0185(16) -0.0027(14) -0.053(2)
O3 0.061(2) 0.083(2) 0.0404(14) -0.0252(14) 0.0126(13) -0.0211(17)
O4 0.095(3) 0.137(4) 0.059(2) -0.035(2) 0.024(2) -0.044(3)
O5 0.120(3) 0.101(3) 0.0322(15) -0.0103(16) 0.0179(16) -0.059(2)
O6 0.214(5) 0.196(4) 0.0343(16) -0.006(2) -0.005(2) -0.167(4)
N1 0.062(2) 0.074(2) 0.0271(15) -0.0114(15) 0.0142(15) -0.0339(19)
N2 0.072(3) 0.067(2) 0.0427(18) -0.0025(17) 0.0029(17) -0.032(2)
N3 0.079(3) 0.086(3) 0.0209(14) -0.0165(15) 0.0050(15) -0.041(2)
N4 0.056(2) 0.055(2) 0.0404(17) -0.0088(15) 0.0093(15) -0.0140(17)
C1 0.082(4) 0.080(4) 0.077(3) -0.016(3) 0.028(3) -0.005(3)
C2 0.060(3) 0.055(3) 0.045(2) -0.008(2) 0.006(2) -0.011(2)
C3 0.105(4) 0.058(3) 0.072(3) -0.017(3) 0.017(3) -0.031(3)
C4 0.095(4) 0.067(4) 0.080(3) -0.007(3) 0.023(3) -0.042(3)
C5 0.078(4) 0.079(4) 0.070(3) -0.004(3) 0.031(3) -0.027(3)
C6 0.075(3) 0.054(3) 0.046(2) -0.006(2) 0.022(2) -0.015(2)
C7 0.051(2) 0.051(3) 0.0278(17) -0.0064(16) 0.0047(16) -0.016(2)
C8 0.065(3) 0.049(2) 0.0290(17) -0.0121(16) 0.0075(19) -0.027(2)
C9 0.071(3) 0.053(3) 0.0270(17) -0.0134(17) 0.0080(18) -0.025(2)
C10 0.079(3) 0.065(3) 0.0302(18) -0.0116(18) 0.0088(19) -0.036(3)
C11 0.085(3) 0.069(3) 0.041(2) -0.022(2) 0.031(2) -0.037(3)
C12 0.114(4) 0.077(3) 0.0253(19) -0.013(2) 0.009(2) -0.047(3)
C13 0.110(5) 0.102(4) 0.035(2) -0.014(2) -0.002(3) -0.035(4)
C14 0.089(4) 0.088(4) 0.034(2) -0.012(2) -0.003(2) -0.025(3)
C15 0.167(6) 0.092(4) 0.027(2) -0.017(2) 0.020(3) -0.059(4)
C16 0.090(3) 0.077(3) 0.0254(18) -0.0106(19) 0.0081(19) -0.041(3)
C17 0.087(3) 0.088(4) 0.0272(19) -0.007(2) 0.007(2) -0.039(3)
C18 0.051(3) 0.060(3) 0.041(2) -0.0083(19) 0.0023(18) -0.019(2)
C19 0.059(3) 0.063(3) 0.0293(18) -0.0104(18) 0.0036(17) -0.023(2)
C20 0.070(3) 0.061(3) 0.0297(18) -0.0145(18) 0.0063(18) -0.029(2)
C21 0.056(3) 0.069(3) 0.0292(18) -0.0148(18) 0.0063(17) -0.026(2)
C22 0.078(3) 0.079(3) 0.040(2) -0.029(2) 0.014(2) -0.036(3)
C23 0.077(3) 0.065(3) 0.059(3) -0.024(2) 0.011(2) -0.032(3)
C24 0.091(4) 0.093(4) 0.0277(19) -0.019(2) 0.013(2) -0.050(3)
C25 0.105(4) 0.112(5) 0.085(3) -0.020(3) -0.001(3) -0.047(4)
C26 0.105(4) 0.112(5) 0.085(3) -0.020(3) -0.001(3) -0.047(4)
C27 0.105(4) 0.112(5) 0.085(3) -0.020(3) -0.001(3) -0.047(4)
C28 0.105(4) 0.112(5) 0.085(3) -0.020(3) -0.001(3) -0.047(4)
C29 0.105(4) 0.112(5) 0.085(3) -0.020(3) -0.001(3) -0.047(4)
C25' 0.154(7) 0.131(6) 0.117(5) -0.036(4) 0.001(5) -0.082(6)
C26' 0.154(7) 0.131(6) 0.117(5) -0.036(4) 0.001(5) -0.082(6)
C27' 0.154(7) 0.131(6) 0.117(5) -0.036(4) 0.001(5) -0.082(6)
C28' 0.154(7) 0.131(6) 0.117(5) -0.036(4) 0.001(5) -0.082(6)
C29' 0.154(7) 0.131(6) 0.117(5) -0.036(4) 0.001(5) -0.082(6)
C30 0.084(4) 0.066(3) 0.074(3) 0.009(3) 0.001(3) -0.032(3)
C31 0.079(4) 0.196(8) 0.100(5) -0.070(5) 0.018(4) -0.044(5)
C32 0.063(3) 0.068(3) 0.054(2) -0.016(2) 0.008(2) -0.028(3)
C33 0.070(3) 0.062(3) 0.049(2) -0.021(2) 0.015(2) -0.032(3)

loop_
_atom_type_symbol
_atom_type_description
_atom_type_scat_dispersion_real
_atom_type_scat_dispersion_imag
_atom_type_scat_source
C C 0.0033 0.0016 'International Tables Vol C Tables 4.2.6.8 and 6.1.1.4'
H H 0.0000 0.0000 'International Tables Vol C Tables 4.2.6.8 and 6.1.1.4'
N N 0.0061 0.0033 'International Tables Vol C Tables 4.2.6.8 and 6.1.1.4'
O O 0.0106 0.0060 'International Tables Vol C Tables 4.2.6.8 and 6.1.1.4'
S S 0.1246 0.1234 'International Tables Vol C Tables 4.2.6.8 and 6.1.1.4'

loop_
_geom_angle_atom_site_label_1
_geom_angle_atom_site_label_2
_geom_angle_atom_site_label_3
_geom_angle
_geom_angle_site_symmetry_1
_geom_angle_site_symmetry_3
O1 S1 O2 115.34(19) . .
O1 S1 N1 112.57(18) . .
O2 S1 N1 106.12(18) . .
O1 S1 C7 106.76(18) . .
O2 S1 C7 106.47(19) . .
N1 S1 C7 109.34(17) . .
C11 O4 C31 117.4(4) . .
C24 O6 C25' 115.5(6) . .
C24 O6 C25 118.0(4) . .
C24 O6 C26 114.5(4) . .
C25 O6 C26 46.7(3) . .
C8 N1 S1 119.9(3) . .
C8 N1 H1N 120.1 . .
S1 N1 H1N 120.1 . .
C17 N2 C18 107.7(3) . .
C17 N2 C30 126.7(4) . .
C18 N2 C30 125.5(4) . .
C24 N3 C21 129.3(3) . .
C24 N3 H3 109.5 . .
C21 N3 H3 121.2 . .
C33 N4 C32 112.0(3) . .
C33 N4 H4N 109.5 . .
C32 N4 H4N 108.4 . .
C2 C1 H1A 109.5 . .
C2 C1 H1B 109.5 . .
H1A C1 H1B 109.5 . .
C2 C1 H1C 109.5 . .
H1A C1 H1C 109.5 . .
H1B C1 H1C 109.5 . .
C7 C2 C3 116.9(4) . .
C7 C2 C1 123.3(4) . .
C3 C2 C1 119.8(4) . .
C4 C3 C2 122.2(5) . .
C4 C3 H3A 118.9 . .
C2 C3 H3A 118.9 . .
C5 C4 C3 120.1(5) . .
C5 C4 H4 119.9 . .
C3 C4 H4 119.9 . .
C4 C5 C6 119.9(5) . .
C4 C5 H5 120.0 . .
C6 C5 H5 120.0 . .
C5 C6 C7 120.1(4) . .
C5 C6 H6 120.0 . .
C7 C6 H6 120.0 . .
C2 C7 C6 120.8(4) . .
C2 C7 S1 122.3(3) . .
C6 C7 S1 116.8(3) . .
O3 C8 N1 126.8(3) . .
O3 C8 C9 118.1(4) . .
N1 C8 C9 115.0(4) . .
C10 C9 C14 119.3(4) . .
C10 C9 C8 122.1(4) . .
C14 C9 C8 118.6(4) . .
C9 C10 C11 119.4(4) . .
C9 C10 H10 120.3 . .
C11 C10 H10 120.3 . .
O4 C11 C12 114.2(4) . .
O4 C11 C10 124.6(5) . .
C12 C11 C10 121.2(4) . .
C13 C12 C11 118.1(4) . .
C13 C12 C15 121.5(5) . .
C11 C12 C15 120.4(5) . .
C12 C13 C14 122.0(5) . .
C12 C13 H13 119.0 . .
C14 C13 H13 119.0 . .
C13 C14 C9 120.0(5) . .
C13 C14 H14 120.0 . .
C9 C14 H14 120.0 . .
C16 C15 C12 114.8(4) . .
C16 C15 H15A 108.6 . .
C12 C15 H15A 108.6 . .
C16 C15 H15B 108.6 . .
C12 C15 H15B 108.6 . .
H15A C15 H15B 107.5 . .
C17 C16 C19 106.1(4) . .
C17 C16 C15 131.2(4) . .
C19 C16 C15 122.7(4) . .
C16 C17 N2 111.3(3) . .
C16 C17 H17 124.3 . .
N2 C17 H17 124.3 . .
N2 C18 C23 131.4(4) . .
N2 C18 C19 108.2(3) . .
C23 C18 C19 120.4(4) . .
C20 C19 C18 120.4(3) . .
C20 C19 C16 132.8(4) . .
C18 C19 C16 106.7(3) . .
C21 C20 C19 118.6(4) . .
C21 C20 H20 120.7 . .
C19 C20 H20 120.7 . .
C20 C21 C22 120.8(4) . .
C20 C21 N3 122.1(4) . .
C22 C21 N3 117.0(3) . .
C23 C22 C21 121.6(4) . .
C23 C22 H22 119.2 . .
C21 C22 H22 119.2 . .
C22 C23 C18 118.1(4) . .
C22 C23 H23 120.9 . .
C18 C23 H23 120.9 . .
O5 C24 O6 123.8(4) . .
O5 C24 N3 122.7(4) . .
O6 C24 N3 113.5(3) . .
C26 C25 C29 105.6(5) . .
C26 C25 O6 73.9(8) . .
C29 C25 O6 111.3(8) . .
C26 C25 H25 119.1 . .
C29 C25 H25 119.1 . .
O6 C25 H25 119.1 . .
C25 C26 C27 108.1(5) . .
C25 C26 O6 59.4(7) . .
C27 C26 O6 96.2(9) . .
C25 C26 H26A 110.1 . .
C27 C26 H26A 110.1 . .
O6 C26 H26A 153.7 . .
C25 C26 H26B 110.1 . .
C27 C26 H26B 110.1 . .
O6 C26 H26B 60.1 . .
H26A C26 H26B 108.4 . .
C28 C27 C26 106.8(5) . .
C28 C27 H27A 110.4 . .
C26 C27 H27A 110.4 . .
C28 C27 H27B 110.4 . .
C26 C27 H27B 110.4 . .
H27A C27 H27B 108.6 . .
C29 C28 C27 108.3(5) . .
C29 C28 H28A 110.0 . .
C27 C28 H28A 110.0 . .
C29 C28 H28B 110.0 . .
C27 C28 H28B 110.0 . .
H28A C28 H28B 108.4 . .
C28 C29 C25 105.4(5) . .
C28 C29 H29A 110.7 . .
C25 C29 H29A 110.7 . .
C28 C29 H29B 110.7 . .
C25 C29 H29B 110.7 . .
H29A C29 H29B 108.8 . .
O6 C25' C29' 111.2(9) . .
O6 C25' C26' 114.8(11) . .
C29' C25' C26' 100.4(5) . .
O6 C25' H25' 110.0 . .
C29' C25' H25' 110.0 . .
C26' C25' H25' 110.0 . .
C27' C26' C25' 104.8(6) . .
C27' C26' H26C 110.8 . .
C25' C26' H26C 110.8 . .
C27' C26' H26D 110.8 . .
C25' C26' H26D 110.8 . .
H26C C26' H26D 108.9 . .
C26' C27' C28' 106.5(5) . .
C26' C27' H27C 110.4 . .
C28' C27' H27C 110.4 . .
C26' C27' H27D 110.4 . .
C28' C27' H27D 110.4 . .
H27C C27' H27D 108.6 . .
C29' C28' C27' 104.7(6) . .
C29' C28' H28C 110.8 . .
C27' C28' H28C 110.8 . .
C29' C28' H28D 110.8 . .
C27' C28' H28D 110.8 . .
H28C C28' H28D 108.9 . .
C28' C29' C25' 102.3(6) . .
C28' C29' H29C 111.3 . .
C25' C29' H29C 111.3 . .
C28' C29' H29D 111.3 . .
C25' C29' H29D 111.3 . .
H29C C29' H29D 109.2 . .
N2 C30 H30A 109.5 . .
N2 C30 H30B 109.5 . .
H30A C30 H30B 109.5 . .
N2 C30 H30C 109.5 . .
H30A C30 H30C 109.5 . .
H30B C30 H30C 109.5 . .
O4 C31 H31A 109.5 . .
O4 C31 H31B 109.5 . .
H31A C31 H31B 109.5 . .
O4 C31 H31C 109.5 . .
H31A C31 H31C 109.5 . .
H31B C31 H31C 109.5 . .
N4 C32 C33 110.1(3) . 2_755
N4 C32 H32A 109.6 . .
C33 C32 H32A 109.6 2_755 .
N4 C32 H32B 109.6 . .
C33 C32 H32B 109.6 2_755 .
H32A C32 H32B 108.2 . .
N4 C33 C32 110.4(3) . 2_755
N4 C33 H33A 109.6 . .
C32 C33 H33A 109.6 2_755 .
N4 C33 H33B 109.6 . .
C32 C33 H33B 109.6 2_755 .
H33A C33 H33B 108.1 . .

loop_
_geom_bond_atom_site_label_1
_geom_bond_atom_site_label_2
_geom_bond_distance
_geom_bond_site_symmetry_2
S1 O1 1.442(3) .
S1 O2 1.444(3) .
S1 N1 1.585(3) .
S1 C7 1.778(4) .
O3 C8 1.238(5) .
O4 C11 1.339(6) .
O4 C31 1.408(7) .
O5 C24 1.219(5) .
O6 C24 1.307(5) .
O6 C25' 1.443(11) .
O6 C25 1.688(13) .
O6 C26 1.883(13) .
N1 C8 1.334(5) .
N1 H1N 0.8600 .
N2 C17 1.362(6) .
N2 C18 1.369(5) .
N2 C30 1.446(6) .
N3 C24 1.341(5) .
N3 C21 1.421(5) .
N3 H3 0.8200 .
N4 C33 1.476(5) .
N4 C32 1.489(5) .
N4 H4N 0.8200 .
C1 C2 1.500(6) .
C1 H1A 0.9600 .
C1 H1B 0.9600 .
C1 H1C 0.9600 .
C2 C7 1.380(6) .
C2 C3 1.388(6) .
C3 C4 1.364(7) .
C3 H3A 0.9300 .
C4 C5 1.350(7) .
C4 H4 0.9300 .
C5 C6 1.372(6) .
C5 H5 0.9300 .
C6 C7 1.385(5) .
C6 H6 0.9300 .
C8 C9 1.497(5) .
C9 C10 1.372(6) .
C9 C14 1.385(6) .
C10 C11 1.391(5) .
C10 H10 0.9300 .
C11 C12 1.390(7) .
C12 C13 1.349(7) .
C12 C15 1.520(5) .
C13 C14 1.377(6) .
C13 H13 0.9300 .
C14 H14 0.9300 .
C15 C16 1.497(6) .
C15 H15A 0.9700 .
C15 H15B 0.9700 .
C16 C17 1.350(6) .
C16 C19 1.429(5) .
C17 H17 0.9300 .
C18 C23 1.391(6) .
C18 C19 1.401(6) .
C19 C20 1.392(5) .
C20 C21 1.366(5) .
C20 H20 0.9300 .
C21 C22 1.393(6) .
C22 C23 1.370(6) .
C22 H22 0.9300 .
C23 H23 0.9300 .
C25 C26 1.427(8) .
C25 C29 1.481(8) .
C25 H25 0.9800 .
C26 C27 1.447(8) .
C26 H26A 0.9700 .
C26 H26B 0.9700 .
C27 C28 1.442(8) .
C27 H27A 0.9700 .
C27 H27B 0.9700 .
C28 C29 1.438(8) .
C28 H28A 0.9700 .
C28 H28B 0.9700 .
C29 H29A 0.9700 .
C29 H29B 0.9700 .
C25' C29' 1.472(9) .
C25' C26' 1.499(8) .
C25' H25' 0.9800 .
C26' C27' 1.453(8) .
C26' H26C 0.9700 .
C26' H26D 0.9700 .
C27' C28' 1.464(8) .
C27' H27C 0.9700 .
C27' H27D 0.9700 .
C28' C29' 1.443(8) .
C28' H28C 0.9700 .
C28' H28D 0.9700 .
C29' H29C 0.9700 .
C29' H29D 0.9700 .
C30 H30A 0.9600 .
C30 H30B 0.9600 .
C30 H30C 0.9600 .
C31 H31A 0.9600 .
C31 H31B 0.9600 .
C31 H31C 0.9600 .
C32 C33 1.500(6) 2_755
C32 H32A 0.9700 .
C32 H32B 0.9700 .
C33 C32 1.500(6) 2_755
C33 H33A 0.9700 .
C33 H33B 0.9700 .
